data_7223498
loop_
_publ_author_name
'Das, Asish R.'
'Mukherjee, Prasun'

_publ_section_title
;
 Facile synthesis of functionalized
 6-cyano-2-oxa-7-azabicyclo[4.1.0]hept-3-en-1-yl acetates : a catalyst
 free approach to access the pyran fused 2-acetoxy-NH-aziridines
;
_journal_name_full 'RSC Adv.'
_journal_paper_doi 10.1039/C5RA24510A
_journal_year 2015
_chemical_formula_moiety 'C18 H15 N3 O6'
_chemical_formula_sum 'C18 H15 N3 O6'
_chemical_formula_weight 369.33
_chemical_name_systematic
; 
 ? 
;
_space_group_IT_number 14
_symmetry_cell_setting monoclinic
_symmetry_space_group_name_Hall '-P 2ybc'
_symmetry_space_group_name_H-M 'P 1 21/c 1'
_atom_sites_solution_hydrogens geom
_atom_sites_solution_primary direct
_atom_sites_solution_secondary difmap
_audit_creation_method SHELXL-97
_audit_update_record
;
2015-11-01 deposited with the CCDC.
2015-12-14 downloaded from the CCDC.
;
_cell_angle_alpha 90.00
_cell_angle_beta 101.064(2)
_cell_angle_gamma 90.00
_cell_formula_units_Z 4
_cell_length_a 11.5192(8)
_cell_length_b 14.4309(10)
_cell_length_c 10.9492(8)
_cell_measurement_temperature 296(2)
_cell_volume 1786.3(2)
_computing_cell_refinement 'Bruker SMART'
_computing_data_collection 'Bruker SMART'
_computing_data_reduction 'Bruker SAINT'
_computing_molecular_graphics 'Ortep-3 for Windows (Farrugia, 1997)'
_computing_publication_material 'WINGX V1.80.03'
_computing_structure_refinement 'SHELXL-97 (Sheldrick, 1997)'
_computing_structure_solution 'SHELXS-97 (Sheldrick, 1990)'
_diffrn_ambient_temperature 296(2)
_diffrn_measured_fraction_theta_full 0.989
_diffrn_measured_fraction_theta_max 0.989
_diffrn_measurement_device_type 'CCD area detector'
_diffrn_radiation_monochromator graphite
_diffrn_radiation_source 'fine-focus sealed tube'
_diffrn_radiation_type MoK\a
_diffrn_radiation_wavelength 0.71073
_diffrn_reflns_av_R_equivalents 0.0321
_diffrn_reflns_av_sigmaI/netI 0.0250
_diffrn_reflns_limit_h_max 11
_diffrn_reflns_limit_h_min -14
_diffrn_reflns_limit_k_max 17
_diffrn_reflns_limit_k_min -17
_diffrn_reflns_limit_l_max 13
_diffrn_reflns_limit_l_min -13
_diffrn_reflns_number 20581
_diffrn_reflns_theta_full 26.00
_diffrn_reflns_theta_max 26.00
_diffrn_reflns_theta_min 1.80
_exptl_absorpt_coefficient_mu 0.105
_exptl_crystal_colour colourless
_exptl_crystal_density_diffrn 1.377
_exptl_crystal_density_method 'not measured'
_exptl_crystal_description granular
_exptl_crystal_F_000 772
_refine_diff_density_max 0.195
_refine_diff_density_min -0.289
_refine_diff_density_rms 0.069
_refine_ls_extinction_method none
_refine_ls_goodness_of_fit_ref 0.849
_refine_ls_hydrogen_treatment mixed
_refine_ls_matrix_type full
_refine_ls_number_parameters 249
_refine_ls_number_reflns 3474
_refine_ls_number_restraints 0
_refine_ls_restrained_S_all 0.849
_refine_ls_R_factor_all 0.0557
_refine_ls_R_factor_gt 0.0474
_refine_ls_shift/su_max 0.000
_refine_ls_shift/su_mean 0.000
_refine_ls_structure_factor_coef Fsqd
_refine_ls_weighting_details 'calc w=1/[\s^2^(Fo^2^)+(0.2000P)^2^+0.0000P] where P=(Fo^2^+2Fc^2^)/3'
_refine_ls_weighting_scheme calc
_refine_ls_wR_factor_gt 0.1708
_refine_ls_wR_factor_ref 0.1945
_reflns_number_gt 2883
_reflns_number_total 3474
_reflns_threshold_expression >2sigma(I)
_cod_data_source_file c5ra24510a2.cif
_cod_data_source_block p
_cod_original_sg_symbol_H-M 'P 21/c'
_cod_database_code 7223498

loop_
_symmetry_equiv_pos_as_xyz
'x, y, z'
'-x, y+1/2, -z+1/2'
'-x, -y, -z'
'x, -y-1/2, z-1/2'

loop_
_atom_site_label
_atom_site_type_symbol
_atom_site_fract_x
_atom_site_fract_y
_atom_site_fract_z
_atom_site_U_iso_or_equiv
_atom_site_adp_type
_atom_site_occupancy
_atom_site_symmetry_multiplicity
_atom_site_calc_flag
_atom_site_refinement_flags
O2 O 0.73765(9) -0.02976(7) 0.26945(11) 0.0531(4) Uani 1 1 d .
O3 O 0.66387(14) 0.04060(13) 0.08826(17) 0.0971(7) Uani 1 1 d .
N1 N 0.93039(11) 0.02339(8) 0.36711(10) 0.0401(3) Uani 1 1 d .
O4 O 0.98508(11) 0.32778(7) 0.13411(10) 0.0510(3) Uani 1 1 d .
O1 O 0.76055(11) 0.12063(8) 0.32919(12) 0.0578(4) Uani 1 1 d .
N2 N 0.94250(16) -0.08132(10) 0.07814(13) 0.0629(4) Uani 1 1 d .
C1 C 0.81807(13) 0.04253(10) 0.29626(14) 0.0435(4) Uani 1 1 d .
C2 C 0.92031(12) 0.05032(9) 0.23322(12) 0.0366(4) Uani 1 1 d .
C3 C 0.96897(12) 0.14554(9) 0.20745(12) 0.0352(3) Uani 1 1 d .
H3 H 0.9708 0.1483 0.1184 0.042 Uiso 1 1 calc R
C11 C 0.5796(2) -0.1036(2) 0.1360(3) 0.1063(10) Uani 1 1 d .
H1A H 0.5199 -0.0936 0.0631 0.159 Uiso 1 1 calc R
H1B H 0.5429 -0.1115 0.2069 0.159 Uiso 1 1 calc R
H1C H 0.6240 -0.1583 0.1249 0.159 Uiso 1 1 calc R
C10 C 0.66015(17) -0.02273(14) 0.1562(2) 0.0699(6) Uani 1 1 d .
C12 C 1.09559(12) 0.15499(9) 0.27772(12) 0.0365(3) Uani 1 1 d .
C17 C 1.11952(14) 0.17849(11) 0.40273(14) 0.0481(4) Uani 1 1 d .
H4 H 1.0580 0.1953 0.4422 0.058 Uiso 1 1 calc R
C16 C 1.23454(17) 0.17708(14) 0.46922(16) 0.0631(5) Uani 1 1 d .
H5 H 1.2511 0.1931 0.5531 0.076 Uiso 1 1 calc R
C15 C 1.32394(16) 0.15155(14) 0.40876(19) 0.0641(5) Uani 1 1 d .
N3 N 1.44627(19) 0.1484(2) 0.4799(3) 0.1062(8) Uani 1 1 d .
O6 O 1.52198(18) 0.1127(3) 0.4309(3) 0.1634(13) Uani 1 1 d .
C13 C 1.18856(14) 0.13220(11) 0.21937(15) 0.0481(4) Uani 1 1 d .
H9 H 1.1729 0.1179 0.1350 0.058 Uiso 1 1 calc R
C14 C 1.30414(16) 0.13038(13) 0.28441(19) 0.0611(5) Uani 1 1 d .
H10 H 1.3663 0.1153 0.2450 0.073 Uiso 1 1 calc R
O5 O 1.4665(2) 0.1821(3) 0.5828(2) 0.1717(14) Uani 1 1 d .
C4 C 0.88440(12) 0.21993(9) 0.23374(12) 0.0375(4) Uani 1 1 d .
C6 C 0.90010(13) 0.31229(9) 0.18296(12) 0.0406(4) Uani 1 1 d .
C7 C 0.80592(16) 0.38387(11) 0.18786(18) 0.0561(4) Uani 1 1 d .
H14A H 0.7430 0.3768 0.1156 0.067 Uiso 1 1 calc R
H14B H 0.8396 0.4452 0.1847 0.067 Uiso 1 1 calc R
C8 C 0.75483(18) 0.37505(12) 0.3046(2) 0.0655(5) Uani 1 1 d .
H15A H 0.6913 0.4196 0.3022 0.079 Uiso 1 1 calc R
H15B H 0.8156 0.3887 0.3768 0.079 Uiso 1 1 calc R
C9 C 0.70746(15) 0.27748(12) 0.31601(19) 0.0589(5) Uani 1 1 d .
H16A H 0.6930 0.2685 0.3996 0.071 Uiso 1 1 calc R
H16B H 0.6327 0.2705 0.2584 0.071 Uiso 1 1 calc R
C5 C 0.79193(13) 0.20531(10) 0.28911(14) 0.0447(4) Uani 1 1 d .
C18 C 0.93231(13) -0.02294(9) 0.14592(12) 0.0420(4) Uani 1 1 d .
H1 H 0.9421(16) -0.0351(14) 0.3838(16) 0.052(5) Uiso 1 1 d .

loop_
_atom_site_aniso_label
_atom_site_aniso_U_11
_atom_site_aniso_U_22
_atom_site_aniso_U_33
_atom_site_aniso_U_23
_atom_site_aniso_U_13
_atom_site_aniso_U_12
O2 0.0426(7) 0.0497(6) 0.0661(7) 0.0177(5) 0.0085(5) -0.0064(4)
O3 0.0657(10) 0.1043(12) 0.1043(12) 0.0535(10) -0.0259(9) -0.0237(8)
N1 0.0476(8) 0.0384(7) 0.0349(6) 0.0039(4) 0.0092(5) -0.0002(5)
O4 0.0673(8) 0.0401(6) 0.0510(6) 0.0030(4) 0.0253(5) -0.0037(5)
O1 0.0539(7) 0.0472(7) 0.0810(8) 0.0165(5) 0.0346(6) 0.0071(5)
N2 0.0914(12) 0.0536(8) 0.0440(8) -0.0090(6) 0.0137(7) -0.0106(7)
C1 0.0414(8) 0.0404(7) 0.0508(8) 0.0094(6) 0.0143(6) -0.0013(6)
C2 0.0352(8) 0.0386(7) 0.0342(7) 0.0033(5) 0.0024(5) -0.0006(5)
C3 0.0367(8) 0.0370(7) 0.0318(6) 0.0030(4) 0.0067(5) -0.0008(5)
C11 0.0706(15) 0.0966(18) 0.133(2) 0.0316(16) -0.0262(15) -0.0363(13)
C10 0.0424(10) 0.0733(12) 0.0860(13) 0.0255(10) -0.0076(9) -0.0112(8)
C12 0.0367(8) 0.0350(7) 0.0382(7) 0.0026(5) 0.0084(6) -0.0018(5)
C17 0.0464(9) 0.0576(9) 0.0400(7) -0.0032(6) 0.0080(6) -0.0036(7)
C16 0.0562(11) 0.0833(12) 0.0445(8) 0.0034(8) -0.0039(8) -0.0166(9)
C15 0.0401(10) 0.0791(12) 0.0677(11) 0.0174(8) -0.0034(8) -0.0133(8)
N3 0.0490(12) 0.161(2) 0.0987(16) 0.0409(14) -0.0102(11) -0.0231(12)
O6 0.0406(10) 0.290(4) 0.154(2) 0.047(2) 0.0064(12) 0.0123(15)
C13 0.0403(9) 0.0593(9) 0.0466(8) -0.0037(6) 0.0132(6) -0.0026(6)
C14 0.0392(9) 0.0708(11) 0.0759(12) 0.0070(8) 0.0176(8) -0.0025(7)
O5 0.0910(15) 0.292(4) 0.1058(17) 0.003(2) -0.0467(13) -0.0431(19)
C4 0.0358(7) 0.0377(7) 0.0387(7) 0.0031(5) 0.0061(6) 0.0015(5)
C6 0.0445(8) 0.0389(7) 0.0372(7) 0.0000(5) 0.0053(6) -0.0026(6)
C7 0.0518(9) 0.0410(8) 0.0741(11) 0.0087(7) 0.0085(8) 0.0057(6)
C8 0.0553(11) 0.0490(10) 0.0978(14) -0.0037(9) 0.0286(10) 0.0125(7)
C9 0.0468(10) 0.0536(9) 0.0813(12) 0.0070(8) 0.0247(8) 0.0115(7)
C5 0.0403(8) 0.0423(8) 0.0527(8) 0.0095(6) 0.0116(6) 0.0041(6)
C18 0.0460(9) 0.0424(8) 0.0359(7) 0.0025(6) 0.0035(6) -0.0076(6)

loop_
_atom_type_symbol
_atom_type_description
_atom_type_scat_dispersion_real
_atom_type_scat_dispersion_imag
_atom_type_scat_source
C C 0.0033 0.0016 'International Tables Vol C Tables 4.2.6.8 and 6.1.1.4'
H H 0.0000 0.0000 'International Tables Vol C Tables 4.2.6.8 and 6.1.1.4'
N N 0.0061 0.0033 'International Tables Vol C Tables 4.2.6.8 and 6.1.1.4'
O O 0.0106 0.0060 'International Tables Vol C Tables 4.2.6.8 and 6.1.1.4'

loop_
_geom_angle_atom_site_label_1
_geom_angle_atom_site_label_2
_geom_angle_atom_site_label_3
_geom_angle
C10 O2 C1 115.04(12)
C1 N1 C2 61.19(9)
C1 N1 H1 113.4(12)
C2 N1 H1 116.0(12)
C5 O1 C1 118.17(12)
O2 C1 O1 109.40(13)
O2 C1 N1 118.44(11)
O1 C1 N1 116.83(13)
O2 C1 C2 121.14(13)
O1 C1 C2 121.42(12)
N1 C1 C2 62.64(9)
C18 C2 C1 115.93(12)
C18 C2 N1 117.15(11)
C1 C2 N1 56.17(9)
C18 C2 C3 116.66(12)
C1 C2 C3 120.45(12)
N1 C2 C3 116.78(10)
C4 C3 C12 115.50(11)
C4 C3 C2 109.26(11)
C12 C3 C2 109.71(10)
C4 C3 H3 107.3
C12 C3 H3 107.3
C2 C3 H3 107.3
C10 C11 H1A 109.5
C10 C11 H1B 109.5
H1A C11 H1B 109.5
C10 C11 H1C 109.5
H1A C11 H1C 109.5
H1B C11 H1C 109.5
O3 C10 O2 121.59(17)
O3 C10 C11 127.7(2)
O2 C10 C11 110.68(16)
C17 C12 C13 119.22(13)
C17 C12 C3 120.79(13)
C13 C12 C3 119.76(12)
C16 C17 C12 120.32(16)
C16 C17 H4 119.8
C12 C17 H4 119.8
C15 C16 C17 118.68(16)
C15 C16 H5 120.7
C17 C16 H5 120.7
C14 C15 C16 122.67(16)
C14 C15 N3 118.5(2)
C16 C15 N3 118.8(2)
O5 N3 O6 123.6(2)
O5 N3 C15 118.3(3)
O6 N3 C15 118.2(3)
C14 C13 C12 121.24(15)
C14 C13 H9 119.4
C12 C13 H9 119.4
C15 C14 C13 117.83(17)
C15 C14 H10 121.1
C13 C14 H10 121.1
C5 C4 C6 118.73(13)
C5 C4 C3 124.81(12)
C6 C4 C3 116.17(12)
O4 C6 C4 119.90(13)
O4 C6 C7 122.19(13)
C4 C6 C7 117.84(13)
C6 C7 C8 111.86(14)
C6 C7 H14A 109.2
C8 C7 H14A 109.2
C6 C7 H14B 109.2
C8 C7 H14B 109.2
H14A C7 H14B 107.9
C7 C8 C9 110.52(15)
C7 C8 H15A 109.5
C9 C8 H15A 109.5
C7 C8 H15B 109.5
C9 C8 H15B 109.5
H15A C8 H15B 108.1
C5 C9 C8 111.80(14)
C5 C9 H16A 109.3
C8 C9 H16A 109.3
C5 C9 H16B 109.3
C8 C9 H16B 109.3
H16A C9 H16B 107.9
C4 C5 O1 124.54(13)
C4 C5 C9 125.76(14)
O1 C5 C9 109.70(13)
N2 C18 C2 179.22(17)

loop_
_geom_bond_atom_site_label_1
_geom_bond_atom_site_label_2
_geom_bond_distance
O2 C10 1.386(2)
O2 C1 1.3885(18)
O3 C10 1.184(2)
N1 C1 1.4024(19)
N1 C2 1.4994(16)
N1 H1 0.87(2)
O4 C6 1.2229(19)
O1 C5 1.3702(18)
O1 C1 1.3896(19)
N2 C18 1.144(2)
C1 C2 1.479(2)
C2 C18 1.4495(19)
C2 C3 1.5305(17)
C3 C4 1.5139(19)
C3 C12 1.5190(18)
C3 H3 0.9800
C11 C10 1.481(3)
C11 H1A 0.9600
C11 H1B 0.9600
C11 H1C 0.9600
C12 C17 1.386(2)
C12 C13 1.388(2)
C17 C16 1.384(2)
C17 H4 0.9300
C16 C15 1.377(3)
C16 H5 0.9300
C15 C14 1.371(3)
C15 N3 1.474(3)
N3 O5 1.208(4)
N3 O6 1.222(4)
C13 C14 1.384(2)
C13 H9 0.9300
C14 H10 0.9300
C4 C5 1.340(2)
C4 C6 1.4685(19)
C6 C7 1.506(2)
C7 C8 1.512(3)
C7 H14A 0.9700
C7 H14B 0.9700
C8 C9 1.524(3)
C8 H15A 0.9700
C8 H15B 0.9700
C9 C5 1.493(2)
C9 H16A 0.9700
C9 H16B 0.9700
